data_7033841
loop_
_publ_author_name
'Wang, Peng'
'Li, Haifen'
'Xue, Xiaoyan'
'Chen, Xia'

_publ_section_title
;
 Inserted products of lithium silylquinolylamide dimers
 [{8-(2-R-C9H5N)N(Me3Si)}Li&#x00B7;OEt2]2 (R = H or Me) with
 dimethylcyanamide and their reactive derivatives with metal halides.
;
_journal_issue 10
_journal_name_full 'Dalton transactions (Cambridge, England : 2003)'
_journal_page_first 4718
_journal_page_last 4725
_journal_paper_doi 10.1039/c4dt03599b
_journal_volume 44
_journal_year 2015
_chemical_formula_moiety 'C36 H38 Cl2 N8 Ti2 '
_chemical_formula_sum 'C36 H38 Cl2 N8 Ti2'
_chemical_formula_weight 749.38
_chemical_name_systematic
; 
 ? 
;
_space_group_IT_number 14
_symmetry_cell_setting monoclinic
_symmetry_space_group_name_Hall '-P 2ybc'
_symmetry_space_group_name_H-M 'P 1 21/c 1'
_atom_sites_solution_hydrogens geom
_atom_sites_solution_primary direct
_atom_sites_solution_secondary difmap
_audit_creation_method SHELXL-97
_audit_update_record
;
2015-01-16 deposited with the CCDC.
2015-01-28 downloaded from the CCDC.
;
_cell_angle_alpha 90.00
_cell_angle_beta 111.67(3)
_cell_angle_gamma 90.00
_cell_formula_units_Z 2
_cell_length_a 9.3921(19)
_cell_length_b 18.774(4)
_cell_length_c 12.411(3)
_cell_measurement_reflns_used 5977
_cell_measurement_temperature 293(2)
_cell_measurement_theta_max 27.5319
_cell_measurement_theta_min 2.0723
_cell_volume 2033.7(9)
_computing_cell_refinement 'Siemens SMART & SAINT'
_computing_data_collection 'Siemens SMART'
_computing_data_reduction 'Siemens XPREP'
_computing_molecular_graphics 'Bruker SHELXTL'
_computing_publication_material 'Bruker SHELXTL'
_computing_structure_refinement 'SHELXL-97 (Sheldrick, 1997)'
_computing_structure_solution 'SHELXS-97 (Sheldrick, 1990)'
_diffrn_ambient_temperature 293(2)
_diffrn_measured_fraction_theta_full 0.999
_diffrn_measured_fraction_theta_max 0.999
_diffrn_measurement_device_type 'Bruker P4'
_diffrn_measurement_method '\w scans'
_diffrn_radiation_monochromator graphite
_diffrn_radiation_source 'fine-focus sealed tube'
_diffrn_radiation_type MoK\a
_diffrn_radiation_wavelength 0.71073
_diffrn_reflns_av_R_equivalents 0.0000
_diffrn_reflns_av_unetI/netI 0.0382
_diffrn_reflns_limit_h_max 11
_diffrn_reflns_limit_h_min -12
_diffrn_reflns_limit_k_max 24
_diffrn_reflns_limit_k_min 0
_diffrn_reflns_limit_l_max 16
_diffrn_reflns_limit_l_min 0
_diffrn_reflns_number 4648
_diffrn_reflns_theta_full 27.47
_diffrn_reflns_theta_max 27.47
_diffrn_reflns_theta_min 2.07
_diffrn_standards_decay_% none
_diffrn_standards_interval_count none
_diffrn_standards_interval_time none
_diffrn_standards_number none
_exptl_absorpt_coefficient_mu 0.558
_exptl_absorpt_correction_T_max 0.9305
_exptl_absorpt_correction_T_min 0.7656
_exptl_absorpt_correction_type multi-scan
_exptl_absorpt_process_details sadabs
_exptl_crystal_colour Colorless
_exptl_crystal_density_diffrn 1.227
_exptl_crystal_density_method 'not measured'
_exptl_crystal_description Prism
_exptl_crystal_F_000 776.0
_exptl_crystal_size_max 0.36
_exptl_crystal_size_mid 0.34
_exptl_crystal_size_min 0.21
_platon_squeeze_details
;
;
_refine_diff_density_max 0.399
_refine_diff_density_min -1.040
_refine_diff_density_rms 0.134
_refine_ls_extinction_method none
_refine_ls_goodness_of_fit_ref 1.130
_refine_ls_hydrogen_treatment constr
_refine_ls_matrix_type full
_refine_ls_number_parameters 220
_refine_ls_number_reflns 4648
_refine_ls_number_restraints 0
_refine_ls_restrained_S_all 1.130
_refine_ls_R_factor_all 0.0690
_refine_ls_R_factor_gt 0.0605
_refine_ls_shift/su_max 0.048
_refine_ls_shift/su_mean 0.001
_refine_ls_structure_factor_coef Fsqd
_refine_ls_weighting_details 'calc w=1/[\s^2^(Fo^2^)+(0.0813P)^2^+1.6743P] where P=(Fo^2^+2Fc^2^)/3'
_refine_ls_weighting_scheme calc
_refine_ls_wR_factor_gt 0.1657
_refine_ls_wR_factor_ref 0.1704
_reflns_number_gt 3905
_reflns_number_total 4648
_reflns_threshold_expression >2sigma(I)
_cod_data_source_file c4dt03599b1.cif
_cod_data_source_block sa354
_cod_depositor_comments 'Adding full bibliography for 7033837--7033841.cif.'
_cod_original_cell_volume 2033.8(7)
_cod_original_sg_symbol_H-M P2(1)/c
_cod_database_code 7033841

loop_
_symmetry_equiv_pos_as_xyz
'x, y, z'
'-x, y+1/2, -z+1/2'
'-x, -y, -z'
'x, -y-1/2, z-1/2'

loop_
_atom_site_label
_atom_site_type_symbol
_atom_site_fract_x
_atom_site_fract_y
_atom_site_fract_z
_atom_site_U_iso_or_equiv
_atom_site_adp_type
_atom_site_occupancy
_atom_site_symmetry_multiplicity
_atom_site_calc_flag
_atom_site_refinement_flags
Ti1 Ti 0.84352(5) 0.01203(3) 0.90885(4) 0.02780(17) Uani 1 1 d .
Cl1 Cl 0.79931(9) 0.09243(4) 0.74987(6) 0.0387(2) Uani 1 1 d .
N1 N 0.8746(3) -0.06654(14) 0.7925(2) 0.0334(5) Uani 1 1 d .
N2 N 1.0000(3) -0.17514(14) 0.8819(2) 0.0379(6) Uani 1 1 d .
N3 N 1.0945(3) -0.08352(14) 0.6936(2) 0.0370(6) Uani 1 1 d .
N4 N 0.9941(3) 0.06851(13) 1.0179(2) 0.0299(5) Uani 1 1 d .
C1 C 0.7064(4) -0.0498(3) 1.0089(3) 0.0500(10) Uani 1 1 d .
C2 C 0.7106(5) 0.0219(3) 1.0362(4) 0.0704(15) Uani 1 1 d .
H2A H 0.7532 0.0416 1.1148 0.085 Uiso 1 1 calc R
C3 C 0.6294(4) 0.0602(2) 0.9375(4) 0.0640(12) Uani 1 1 d .
H3A H 0.6031 0.1108 0.9347 0.077 Uiso 1 1 calc R
C4 C 0.5735(4) 0.0117(2) 0.8453(3) 0.0438(8) Uani 1 1 d .
H4A H 0.5025 0.0230 0.7668 0.053 Uiso 1 1 calc R
C5 C 0.6197(3) -0.05545(19) 0.8881(3) 0.0382(7) Uani 1 1 d .
H5A H 0.5887 -0.1000 0.8445 0.046 Uiso 1 1 calc R
C6 C 0.7707(5) -0.1123(4) 1.0885(5) 0.114(3) Uani 1 1 d .
H6A H 0.7181 -0.1168 1.1413 0.171 Uiso 1 1 calc R
H6B H 0.8779 -0.1048 1.1314 0.171 Uiso 1 1 calc R
H6C H 0.7571 -0.1551 1.0433 0.171 Uiso 1 1 calc R
C7 C 0.9637(3) -0.10593(16) 0.8813(2) 0.0303(6) Uani 1 1 d .
C8 C 1.0879(5) -0.21174(19) 0.9907(3) 0.0528(9) Uani 1 1 d .
H8A H 1.1274 -0.1773 1.0517 0.079 Uiso 1 1 calc R
H8B H 1.1713 -0.2373 0.9817 0.079 Uiso 1 1 calc R
H8C H 1.0223 -0.2445 1.0098 0.079 Uiso 1 1 calc R
C9 C 0.9383(5) -0.22186(19) 0.7798(3) 0.0515(9) Uani 1 1 d .
H9A H 0.8501 -0.1998 0.7231 0.077 Uiso 1 1 calc R
H9B H 0.9093 -0.2668 0.8027 0.077 Uiso 1 1 calc R
H9C H 1.0151 -0.2295 0.7472 0.077 Uiso 1 1 calc R
C10 C 0.8296(4) -0.07661(16) 0.6732(3) 0.0348(6) Uani 1 1 d .
C11 C 0.6791(4) -0.07299(19) 0.6022(3) 0.0401(7) Uani 1 1 d .
H11A H 0.6054 -0.0661 0.6347 0.048 Uiso 1 1 calc R
C12 C 0.6326(4) -0.0794(2) 0.4817(3) 0.0462(8) Uani 1 1 d .
H12A H 0.5289 -0.0778 0.4358 0.055 Uiso 1 1 calc R
C13 C 0.7387(4) -0.08806(19) 0.4309(3) 0.0432(8) Uani 1 1 d .
H13A H 0.7069 -0.0929 0.3509 0.052 Uiso 1 1 calc R
C14 C 0.8964(4) -0.08957(16) 0.5006(3) 0.0361(7) Uani 1 1 d .
C15 C 1.0107(4) -0.09416(17) 0.4521(3) 0.0398(7) Uani 1 1 d .
H15A H 0.9840 -0.0980 0.3723 0.048 Uiso 1 1 calc R
C16 C 1.1602(4) -0.09289(18) 0.5243(3) 0.0438(8) Uani 1 1 d .
H16A H 1.2373 -0.0954 0.4942 0.053 Uiso 1 1 calc R
C17 C 1.1978(4) -0.08767(18) 0.6448(3) 0.0409(7) Uani 1 1 d .
H17A H 1.3008 -0.0871 0.6927 0.049 Uiso 1 1 calc R
C18 C 0.9433(4) -0.08368(16) 0.6217(3) 0.0344(6) Uani 1 1 d .

loop_
_atom_site_aniso_label
_atom_site_aniso_U_11
_atom_site_aniso_U_22
_atom_site_aniso_U_33
_atom_site_aniso_U_23
_atom_site_aniso_U_13
_atom_site_aniso_U_12
Ti1 0.0240(3) 0.0367(3) 0.0254(3) -0.00021(19) 0.0123(2) 0.00133(19)
Cl1 0.0414(4) 0.0459(4) 0.0301(4) 0.0058(3) 0.0148(3) 0.0084(3)
N1 0.0327(12) 0.0418(13) 0.0265(12) -0.0005(10) 0.0120(10) 0.0041(11)
N2 0.0471(15) 0.0313(13) 0.0352(13) -0.0022(10) 0.0150(12) -0.0012(11)
N3 0.0356(13) 0.0435(14) 0.0342(13) -0.0026(11) 0.0156(11) -0.0007(11)
N4 0.0265(11) 0.0374(12) 0.0265(11) 0.0030(10) 0.0107(9) 0.0028(10)
C1 0.0276(15) 0.092(3) 0.0340(16) 0.0155(18) 0.0157(13) -0.0044(17)
C2 0.046(2) 0.129(4) 0.052(2) -0.033(3) 0.037(2) -0.032(3)
C3 0.041(2) 0.069(3) 0.101(4) -0.019(2) 0.048(2) 0.0001(19)
C4 0.0239(14) 0.058(2) 0.052(2) 0.0062(16) 0.0161(14) 0.0003(14)
C5 0.0269(14) 0.0546(19) 0.0372(16) 0.0016(14) 0.0167(12) -0.0058(13)
C6 0.044(2) 0.190(7) 0.110(4) 0.101(5) 0.029(3) 0.005(3)
C7 0.0288(13) 0.0357(14) 0.0316(14) -0.0002(11) 0.0174(11) -0.0026(11)
C8 0.065(2) 0.0375(17) 0.047(2) 0.0028(15) 0.0107(18) 0.0037(17)
C9 0.070(2) 0.0388(18) 0.0423(19) -0.0073(15) 0.0173(17) -0.0053(17)
C10 0.0374(15) 0.0367(15) 0.0292(14) -0.0013(12) 0.0109(12) 0.0026(12)
C11 0.0376(16) 0.0469(18) 0.0364(16) -0.0015(13) 0.0144(13) 0.0058(14)
C12 0.0408(18) 0.058(2) 0.0334(17) -0.0024(15) 0.0060(14) 0.0018(15)
C13 0.0509(19) 0.0529(19) 0.0225(14) 0.0000(13) 0.0097(13) 0.0025(15)
C14 0.0467(17) 0.0315(14) 0.0304(15) 0.0010(11) 0.0148(13) 0.0044(13)
C15 0.060(2) 0.0373(16) 0.0292(15) 0.0005(12) 0.0240(15) 0.0012(14)
C16 0.055(2) 0.0446(17) 0.0431(18) -0.0044(14) 0.0314(16) -0.0060(15)
C17 0.0401(17) 0.0464(18) 0.0389(17) -0.0050(14) 0.0178(14) -0.0029(14)
C18 0.0382(16) 0.0312(14) 0.0349(15) -0.0026(11) 0.0150(13) 0.0025(12)

loop_
_atom_type_symbol
_atom_type_description
_atom_type_scat_dispersion_real
_atom_type_scat_dispersion_imag
_atom_type_scat_source
C C 0.0033 0.0016 'International Tables Vol C Tables 4.2.6.8 and 6.1.1.4'
H H 0.0000 0.0000 'International Tables Vol C Tables 4.2.6.8 and 6.1.1.4'
N N 0.0061 0.0033 'International Tables Vol C Tables 4.2.6.8 and 6.1.1.4'
Cl Cl 0.1484 0.1585 'International Tables Vol C Tables 4.2.6.8 and 6.1.1.4'
Ti Ti 0.2776 0.4457 'International Tables Vol C Tables 4.2.6.8 and 6.1.1.4'

loop_
_geom_angle_atom_site_label_1
_geom_angle_atom_site_label_2
_geom_angle_atom_site_label_3
_geom_angle
_geom_angle_site_symmetry_1
_geom_angle_site_symmetry_3
N4 Ti1 N4 82.04(11) . 3_757
N4 Ti1 N1 127.92(10) . .
N4 Ti1 N1 62.74(10) 3_757 .
N4 Ti1 C3 97.62(13) . .
N4 Ti1 C3 137.44(15) 3_757 .
N1 Ti1 C3 134.37(13) . .
N4 Ti1 C2 85.26(13) . .
N4 Ti1 C2 104.22(17) 3_757 .
N1 Ti1 C2 137.63(15) . .
C3 Ti1 C2 34.17(17) . .
N4 Ti1 C4 132.11(12) . .
N4 Ti1 C4 131.39(11) 3_757 .
N1 Ti1 C4 99.74(12) . .
C3 Ti1 C4 34.65(14) . .
C2 Ti1 C4 56.92(15) . .
N4 Ti1 C5 140.83(11) . .
N4 Ti1 C5 97.73(11) 3_757 .
N1 Ti1 C5 84.05(11) . .
C3 Ti1 C5 56.70(14) . .
C2 Ti1 C5 56.62(13) . .
C4 Ti1 C5 33.67(12) . .
N4 Ti1 C1 107.80(12) . .
N4 Ti1 C1 82.52(12) 3_757 .
N1 Ti1 C1 104.32(13) . .
C3 Ti1 C1 56.87(16) . .
C2 Ti1 C1 33.89(17) . .
C4 Ti1 C1 56.98(12) . .
C5 Ti1 C1 34.62(11) . .
N4 Ti1 Cl1 95.33(8) . .
N4 Ti1 Cl1 133.42(7) 3_757 .
N1 Ti1 Cl1 84.52(7) . .
C3 Ti1 Cl1 89.11(13) . .
C2 Ti1 Cl1 121.99(16) . .
C4 Ti1 Cl1 83.59(10) . .
C5 Ti1 Cl1 111.58(9) . .
C1 Ti1 Cl1 140.37(9) . .
N4 Ti1 C7 109.35(10) . .
N4 Ti1 C7 31.98(9) 3_757 .
N1 Ti1 C7 31.33(9) . .
C3 Ti1 C7 142.75(13) . .
C2 Ti1 C7 121.70(17) . .
C4 Ti1 C7 115.13(11) . .
C5 Ti1 C7 86.60(11) . .
C1 Ti1 C7 89.89(13) . .
Cl1 Ti1 C7 112.64(7) . .
N4 Ti1 Ti1 43.76(8) . 3_757
N4 Ti1 Ti1 38.28(7) 3_757 3_757
N1 Ti1 Ti1 93.70(7) . 3_757
C3 Ti1 Ti1 126.68(13) . 3_757
C2 Ti1 Ti1 96.89(12) . 3_757
C4 Ti1 Ti1 151.80(9) . 3_757
C5 Ti1 Ti1 125.37(8) . 3_757
C1 Ti1 Ti1 95.76(8) . 3_757
Cl1 Ti1 Ti1 122.55(4) . 3_757
C7 Ti1 Ti1 67.35(7) . 3_757
C7 N1 C10 130.8(3) . .
C7 N1 Ti1 91.40(17) . .
C10 N1 Ti1 137.8(2) . .
C7 N2 C8 121.0(3) . .
C7 N2 C9 123.5(3) . .
C8 N2 C9 114.9(3) . .
C17 N3 C18 117.5(3) . .
C7 N4 Ti1 147.0(2) 3_757 .
C7 N4 Ti1 93.15(17) 3_757 3_757
Ti1 N4 Ti1 97.96(11) . 3_757
C2 C1 C5 106.5(4) . .
C2 C1 C6 128.9(5) . .
C5 C1 C6 124.6(5) . .
C2 C1 Ti1 71.5(2) . .
C5 C1 Ti1 72.36(17) . .
C6 C1 Ti1 123.7(3) . .
C3 C2 C1 109.4(4) . .
C3 C2 Ti1 72.6(2) . .
C1 C2 Ti1 74.6(2) . .
C2 C3 C4 107.7(4) . .
C2 C3 Ti1 73.2(2) . .
C4 C3 Ti1 73.2(2) . .
C5 C4 C3 108.1(4) . .
C5 C4 Ti1 74.14(18) . .
C3 C4 Ti1 72.17(19) . .
C4 C5 C1 108.4(3) . .
C4 C5 Ti1 72.19(18) . .
C1 C5 Ti1 73.01(18) . .
N1 C7 N2 128.5(3) . .
N1 C7 N4 110.8(3) . 3_757
N2 C7 N4 120.5(3) . 3_757
N1 C7 Ti1 57.27(15) . .
N2 C7 Ti1 163.3(2) . .
N4 C7 Ti1 54.87(14) 3_757 .
C11 C10 N1 121.0(3) . .
C11 C10 C18 118.7(3) . .
N1 C10 C18 120.0(3) . .
C10 C11 C12 121.8(3) . .
C13 C12 C11 120.6(3) . .
C12 C13 C14 119.7(3) . .
C18 C14 C13 119.8(3) . .
C18 C14 C15 118.2(3) . .
C13 C14 C15 122.0(3) . .
C16 C15 C14 118.7(3) . .
C15 C16 C17 119.6(3) . .
N3 C17 C16 123.5(3) . .
N3 C18 C14 122.4(3) . .
N3 C18 C10 118.1(3) . .
C14 C18 C10 119.4(3) . .

loop_
_geom_bond_atom_site_label_1
_geom_bond_atom_site_label_2
_geom_bond_distance
_geom_bond_site_symmetry_2
Ti1 N4 1.882(3) .
Ti1 N4 2.101(2) 3_757
Ti1 N1 2.159(3) .
Ti1 C3 2.348(3) .
Ti1 C2 2.355(3) .
Ti1 C4 2.361(3) .
Ti1 C5 2.386(3) .
Ti1 C1 2.394(3) .
Ti1 Cl1 2.3956(10) .
Ti1 C7 2.565(3) .
Ti1 Ti1 3.0086(15) 3_757
N1 C7 1.334(4) .
N1 C10 1.394(4) .
N2 C7 1.343(4) .
N2 C8 1.467(4) .
N2 C9 1.473(4) .
N3 C17 1.321(4) .
N3 C18 1.370(4) .
N4 C7 1.361(4) 3_757
N4 Ti1 2.101(2) 3_757
C1 C2 1.385(7) .
C1 C5 1.422(5) .
C1 C6 1.508(6) .
C2 C3 1.382(7) .
C3 C4 1.402(6) .
C4 C5 1.375(5) .
C7 N4 1.361(4) 3_757
C10 C11 1.364(4) .
C10 C18 1.439(4) .
C11 C12 1.399(4) .
C12 C13 1.372(5) .
C13 C14 1.414(5) .
C14 C18 1.406(4) .
C14 C15 1.414(5) .
C15 C16 1.359(5) .
C16 C17 1.409(5) .

loop_
_platon_squeeze_void_nr
_platon_squeeze_void_average_x
_platon_squeeze_void_average_y
_platon_squeeze_void_average_z
_platon_squeeze_void_volume
_platon_squeeze_void_count_electrons
_platon_squeeze_void_content
1 0.505 0.250 0.078 255 133 ' '
2 0.495 0.750 0.323 255 133 ' '
